data_7007805
loop_
_publ_author_name
'Uzelmeier, Calvin E.'
'Smucker, Bradley W.'
'Reinheimer, Eric W.'
'Shatruk, Mikhail'
'O'Neal, Amanda W'
'Fourmigu\'e, Marc'
'Dunbar, Kim R.'

_publ_section_title
;
 A series of complexes of the phosphorus-based TTF ligand o-P2 with the
 metal ions Fe(II), Co(II), Ni(II), Pd(II), Pt(II), and Ag(I).
;
_journal_issue 44
_journal_name_full 'Dalton transactions (Cambridge, England : 2003)'
_journal_page_first 5259
_journal_page_last 5268
_journal_paper_doi 10.1039/b610659e
_journal_year 2006
_chemical_formula_moiety '2(C64 H52 P4 Pd S8), 4(C8.18 H8.41), C14 H16, 4(B F4)'
_chemical_formula_sum 'C174.72 H153.64 B4 F16 P8 Pd2 S16'
_chemical_formula_weight 3572.56
_chemical_name_systematic
;
?
;
_space_group_IT_number 12
_symmetry_cell_setting monoclinic
_symmetry_space_group_name_Hall '-C 2y'
_symmetry_space_group_name_H-M 'C 1 2/m 1'
_atom_sites_solution_hydrogens geom
_atom_sites_solution_primary direct
_atom_sites_solution_secondary difmap
_audit_creation_method
;
SHELXL-97, PLATON, and text editor.
;
_cell_angle_alpha 90.000(5)
_cell_angle_beta 127.400(5)
_cell_angle_gamma 90.000(5)
_cell_formula_units_Z 1
_cell_length_a 24.549(5)
_cell_length_b 14.287(5)
_cell_length_c 15.527(5)
_cell_measurement_temperature 163(2)
_cell_volume 4326(2)
_computing_cell_refinement 'SAINT (Bruker, 2001)'
_computing_data_collection 'SMART V5.625 (Bruker, 2001)'
_computing_data_reduction 'SAINT (Bruker, 2001)'
_computing_molecular_graphics 'X-Seed (Barbour, 2001)'
_computing_structure_refinement 'SHELXL-97 (Sheldrick, 1997)'
_computing_structure_solution 'SHELXS-97 (Sheldrick, 1997)'
_diffrn_ambient_temperature 173(2)
_diffrn_measured_fraction_theta_full 0.966
_diffrn_measured_fraction_theta_max 0.966
_diffrn_measurement_device_type 'Bruker SMART 1000'
_diffrn_radiation_monochromator graphite
_diffrn_radiation_source 'fine-focus sealed tube'
_diffrn_radiation_type MoK\a
_diffrn_radiation_wavelength 0.71069
_diffrn_reflns_av_R_equivalents 0.1161
_diffrn_reflns_av_sigmaI/netI 0.1091
_diffrn_reflns_limit_h_max 32
_diffrn_reflns_limit_h_min -31
_diffrn_reflns_limit_k_max 18
_diffrn_reflns_limit_k_min -19
_diffrn_reflns_limit_l_max 20
_diffrn_reflns_limit_l_min -20
_diffrn_reflns_number 24743
_diffrn_reflns_theta_full 28.54
_diffrn_reflns_theta_max 28.54
_diffrn_reflns_theta_min 1.65
_exptl_absorpt_coefficient_mu 0.541
_exptl_absorpt_correction_T_max 0.984
_exptl_absorpt_correction_T_min 0.895
_exptl_absorpt_correction_type multi-scan
_exptl_absorpt_process_details 'SADABS (Bruker, 2000)'
_exptl_crystal_colour Brown
_exptl_crystal_density_diffrn 1.370
_exptl_crystal_density_method 'not measured'
_exptl_crystal_description Rectangular
_exptl_crystal_F_000 1832.3
_exptl_crystal_size_max 0.23
_exptl_crystal_size_mid 0.16
_exptl_crystal_size_min 0.03
_refine_diff_density_max 1.702
_refine_diff_density_min -0.711
_refine_diff_density_rms 0.169
_refine_ls_extinction_coef 0.0041(2)
_refine_ls_extinction_expression Fc^*^=kFc[1+0.001xFc^2^\l^3^/sin(2\q)]^-1/4^
_refine_ls_extinction_method SHELXL
_refine_ls_goodness_of_fit_ref 1.083
_refine_ls_hydrogen_treatment mixed
_refine_ls_matrix_type full
_refine_ls_number_parameters 249
_refine_ls_number_reflns 5530
_refine_ls_number_restraints 21
_refine_ls_restrained_S_all 1.084
_refine_ls_R_factor_all 0.1204
_refine_ls_R_factor_gt 0.0753
_refine_ls_shift/su_max 0.025
_refine_ls_shift/su_mean 0.002
_refine_ls_structure_factor_coef Fsqd
_refine_ls_weighting_details 'calc w=1/[\s^2^(Fo^2^)+(0.1326P)^2^+3.6259P] where P=(Fo^2^+2Fc^2^)/3'
_refine_ls_weighting_scheme calc
_refine_ls_wR_factor_gt 0.2248
_refine_ls_wR_factor_ref 0.2440
_reflns_number_gt 3479
_reflns_number_total 5530
_reflns_threshold_expression >2sigma(I)
_cod_data_source_file b610659e.txt
_cod_data_source_block pdp2
_cod_depositor_comments
;
The following automatic conversions were performed:
'_symmetry_cell_setting' value 'Monoclinic' changed to 'monoclinic'
according to '/home/saulius/struct/CIF-dictionaries/cif_core.dic'
dictionary named 'cif_core.dic' version 2.4.1 from
2010-06-29.

'_exptl_absorpt_correction_type' value 'Multi-scan' changed
to 'multi-scan' according to
'/home/saulius/struct/CIF-dictionaries/cif_core.dic' dictionary named
'cif_core.dic' version 2.4.1 from 2010-06-29.

Automatic conversion script
Id: cif_fix_enum 1527 2010-12-29 10:47:43Z saulius 
;
_cod_original_sg_symbol_H-M 'C 2/m'
_cod_database_code 7007805

loop_
_symmetry_equiv_pos_as_xyz
'x, y, z'
'-x, y, -z'
'x+1/2, y+1/2, z'
'-x+1/2, y+1/2, -z'
'-x, -y, -z'
'x, -y, z'
'-x+1/2, -y+1/2, -z'
'x+1/2, -y+1/2, z'

loop_
_atom_site_label
_atom_site_type_symbol
_atom_site_fract_x
_atom_site_fract_y
_atom_site_fract_z
_atom_site_U_iso_or_equiv
_atom_site_adp_type
_atom_site_occupancy
_atom_site_symmetry_multiplicity
_atom_site_calc_flag
_atom_site_refinement_flags
_atom_site_disorder_assembly
_atom_site_disorder_group
Pd1 Pd 0.0000 0.0000 -1.0000 0.02240(9) Uani 1 4 d S . .
S1 S 0.01285(3) -0.10292(4) -0.67930(4) 0.03335(16) Uani 1 1 d . . .
S2 S 0.09256(3) -0.10247(5) -0.41870(4) 0.03878(18) Uani 1 1 d . . .
P1 P 0.02408(2) -0.11046(4) -0.86945(4) 0.02498(15) Uani 1 1 d . . .
C1 C 0.01704(8) -0.04708(15) -0.77640(13) 0.0267(6) Uani 1 1 d . . .
C2 C 0.03476(13) 0.0000 -0.6023(2) 0.0324(9) Uani 1 2 d S . .
C3 C 0.06973(12) 0.0000 -0.4945(2) 0.0306(9) Uani 1 2 d S . .
C4 C 0.14514(10) -0.04659(19) -0.29142(16) 0.0435(8) Uani 1 1 d . . .
C5 C 0.18472(13) -0.1108(3) -0.19649(19) 0.0700(12) Uani 1 1 d . . .
H5A H 0.2126 -0.0739 -0.1296 0.105 Uiso 1 1 calc R . .
H5B H 0.2147 -0.1504 -0.2030 0.105 Uiso 1 1 calc R . .
H5C H 0.1529 -0.1503 -0.1944 0.105 Uiso 1 1 calc R . .
C101 C -0.03346(10) -0.20733(16) -0.90855(15) 0.0332(7) Uani 1 1 d . . .
C102 C -0.01444(15) -0.29722(19) -0.9123(3) 0.0874(17) Uani 1 1 d . . .
H10C H 0.0292 -0.3095 -0.8951 0.105 Uiso 1 1 calc R . .
C103 C -0.06051(18) -0.3689(3) -0.9416(4) 0.140(3) Uani 1 1 d . . .
H10E H -0.0471 -0.4309 -0.9434 0.168 Uiso 1 1 calc R . .
C104 C -0.12258(17) -0.3562(2) -0.9675(3) 0.0933(17) Uani 1 1 d . . .
H10B H -0.1524 -0.4078 -0.9868 0.112 Uiso 1 1 calc R . .
C105 C -0.14265(12) -0.2676(2) -0.96589(19) 0.0641(10) Uani 1 1 d . . .
H10D H -0.1868 -0.2571 -0.9844 0.077 Uiso 1 1 calc R . .
C106 C -0.09785(10) -0.1919(2) -0.93670(17) 0.0483(8) Uani 1 1 d . . .
H10A H -0.1120 -0.1301 -0.9364 0.058 Uiso 1 1 calc R . .
C111 C 0.10923(9) -0.15988(15) -0.78953(14) 0.0294(6) Uani 1 1 d . . .
C112 C 0.15457(10) -0.13492(19) -0.81062(16) 0.0428(7) Uani 1 1 d . . .
H11C H 0.1406 -0.0923 -0.8676 0.051 Uiso 1 1 calc R . .
C113 C 0.21989(11) -0.1718(2) -0.7492(2) 0.0609(10) Uani 1 1 d . . .
H11E H 0.2512 -0.1544 -0.7632 0.073 Uiso 1 1 calc R . .
C114 C 0.23931(12) -0.2339(2) -0.6673(2) 0.0586(10) Uani 1 1 d . . .
H11D H 0.2841 -0.2600 -0.6256 0.070 Uiso 1 1 calc R . .
C115 C 0.19464(12) -0.25884(19) -0.64484(18) 0.0477(9) Uani 1 1 d . . .
H11B H 0.2090 -0.3012 -0.5875 0.057 Uiso 1 1 calc R . .
C116 C 0.12908(10) -0.22201(16) -0.70605(16) 0.0375(7) Uani 1 1 d . . .
H11A H 0.0980 -0.2389 -0.6913 0.045 Uiso 1 1 calc R . .
C1P C 0.3437(5) 0.0059(3) -0.2125(8) 0.117(3) Uiso 0.2949(19) 1 d PD A -1
H1P1 H 0.3193 -0.0415 -0.2020 0.175 Uiso 0.2949(19) 1 calc PR A -1
H1P2 H 0.3350 0.0680 -0.1962 0.175 Uiso 0.2949(19) 1 calc PR A -1
H1P3 H 0.3930 -0.0071 -0.1638 0.175 Uiso 0.2949(19) 1 calc PR A -1
C2P C 0.31861(14) 0.0034(2) -0.3285(2) 0.0428(15) Uiso 0.590(4) 2 d SPGD A -1
C3P C 0.24786(14) -0.0041(4) -0.4048(3) 0.0501(17) Uiso 0.2949(19) 1 d PGD A -1
H3P H 0.2198 -0.0072 -0.3819 0.060 Uiso 0.2949(19) 1 calc PR A -1
C4P C 0.21822(18) -0.0071(3) -0.5146(2) 0.0950(19) Uiso 0.2949(19) 1 d PGD A -1
H4P H 0.1699 -0.0122 -0.5667 0.114 Uiso 0.2949(19) 1 calc PR A -1
C5P C 0.2593(3) -0.0026(4) -0.5482(2) 0.067(2) Uiso 0.590(4) 2 d SPGD A -1
H5P H 0.2391 -0.0047 -0.6232 0.081 Uiso 0.2949(19) 1 calc PR A -1
C6P C 0.3301(2) 0.0049(6) -0.4719(3) 0.084(3) Uiso 0.2949(19) 1 d PGD A -1
H6P H 0.3582 0.0080 -0.4948 0.101 Uiso 0.2949(19) 1 calc PR A -1
C7P C 0.35972(16) 0.0079(5) -0.3620(3) 0.0520(18) Uiso 0.2949(19) 1 d PGD A -1
H7P H 0.4081 0.0130 -0.3099 0.062 Uiso 0.2949(19) 1 calc PR A -1
C1Q C 0.21376(18) -0.0076(4) -0.5268(2) 0.0950(19) Uiso 0.2051(19) 1 d PGD A -2
H1Q1 H 0.1858 0.0453 -0.5343 0.142 Uiso 0.2051(19) 1 calc PR A -2
H1Q2 H 0.1880 -0.0659 -0.5439 0.142 Uiso 0.2051(19) 1 calc PR A -2
H1Q3 H 0.2252 0.0005 -0.5769 0.142 Uiso 0.410(4) 2 calc SPR A -2
C2Q C 0.2684(2) -0.0110(2) -0.4305(3) 0.087(4) Uiso 0.2051(19) 1 d PGD A -2
C3Q C 0.2619(2) -0.0137(2) -0.3476(4) 0.050(3) Uiso 0.2051(19) 1 d PGD A -2
H3Q H 0.2177 -0.0134 -0.3644 0.060 Uiso 0.2051(19) 1 calc PR A -2
C4Q C 0.3202(3) -0.0169(3) -0.2402(3) 0.117(3) Uiso 0.2051(19) 1 d PGD A -2
H4Q H 0.3158 -0.0187 -0.1835 0.140 Uiso 0.2051(19) 1 calc PR A -2
C5Q C 0.3849(2) -0.0173(3) -0.2156(4) 0.080(5) Uiso 0.2051(19) 1 d PGD A -2
H5Q H 0.4247 -0.0195 -0.1422 0.096 Uiso 0.2051(19) 1 calc PR A -2
C6Q C 0.3913(2) -0.0146(3) -0.2986(4) 0.095(5) Uiso 0.2051(19) 1 d PGD A -2
H6Q H 0.4355 -0.0149 -0.2818 0.114 Uiso 0.2051(19) 1 calc PR A -2
C7Q C 0.3331(2) -0.0114(2) -0.4060(4) 0.102(5) Uiso 0.2051(19) 1 d PGD A -2
H7Q H 0.3375 -0.0095 -0.4627 0.123 Uiso 0.2051(19) 1 calc PR A -2
C1S C 0.0488(3) -0.3722(3) -0.5896(7) 0.137(8) Uiso 0.25 1 d PGDU A -3
H1S1 H 0.0858 -0.3297 -0.5711 0.206 Uiso 0.25 1 calc PR A -3
H1S2 H 0.0068 -0.3556 -0.6610 0.206 Uiso 0.25 1 calc PR A -3
H1S3 H 0.0618 -0.4367 -0.5913 0.206 Uiso 0.25 1 calc PR A -3
C2S C 0.03743(8) -0.36464(15) -0.51123(11) 0.096(3) Uiso 0.25 1 d PGDU A -3
C3S C -0.02914(8) -0.35090(15) -0.54576(11) 0.103(5) Uiso 0.25 1 d PGDU A -3
H3S H -0.0661 -0.3485 -0.6210 0.124 Uiso 0.25 1 calc PR A -3
C4S C -0.04164(8) -0.34068(16) -0.47013(12) 0.096(3) Uiso 0.25 1 d PGDU A -3
H4S H -0.0871 -0.3313 -0.4937 0.115 Uiso 0.25 1 calc PR A -3
C5S C 0.01243(8) -0.34420(16) -0.35997(12) 0.0293(18) Uiso 0.25 1 d PGDU A -3
H5S H 0.0039 -0.3372 -0.3083 0.035 Uiso 0.25 1 calc PR A -3
C6S C 0.07900(8) -0.35795(15) -0.32544(11) 0.039(2) Uiso 0.25 1 d PGDU A -3
H6S H 0.1159 -0.3604 -0.2501 0.046 Uiso 0.25 1 calc PR A -3
C7S C 0.09150(8) -0.36817(15) -0.40106(11) 0.089(4) Uiso 0.25 1 d PGDU A -3
H7S H 0.1370 -0.3776 -0.3775 0.107 Uiso 0.25 1 calc PR A -3
B1 B 0.24760(12) -0.01307(19) 0.09312(14) 0.097(3) Uani 0.50 1 d PG . .
F1 F 0.28134(12) -0.0001(2) 0.20370(14) 0.0954(12) Uani 1 2 d SG . .
F2 F 0.18187(12) -0.00008(19) 0.03859(15) 0.0837(11) Uani 1 2 d SG . .
F3 F 0.27591(12) 0.03722(18) 0.04913(15) 0.0997(18) Uani 0.50 1 d PG . .
F4 F 0.26067(10) -0.11270(19) 0.07778(12) 0.0762(13) Uani 0.50 1 d PG . .

loop_
_atom_site_aniso_label
_atom_site_aniso_U_11
_atom_site_aniso_U_22
_atom_site_aniso_U_33
_atom_site_aniso_U_23
_atom_site_aniso_U_13
_atom_site_aniso_U_12
Pd1 0.02089(9) 0.02300(14) 0.02141(10) 0.000 0.01186(7) 0.000
S1 0.04550(19) 0.0302(3) 0.02957(18) -0.00035(18) 0.02548(13) -0.0028(2)
S2 0.0381(2) 0.0488(3) 0.02937(19) 0.0079(2) 0.02042(14) 0.0090(2)
P1 0.02559(16) 0.0244(3) 0.02287(17) 0.00024(17) 0.01363(12) 0.00021(18)
C1 0.0243(6) 0.0335(10) 0.0218(6) 0.0019(7) 0.0138(5) 0.0010(7)
C2 0.0371(10) 0.0380(17) 0.0305(10) 0.000 0.0249(7) 0.000
C3 0.0210(9) 0.0450(18) 0.0241(10) 0.000 0.0128(7) 0.000
C4 0.0277(7) 0.0734(17) 0.0246(8) 0.0046(9) 0.0133(5) 0.0058(9)
C5 0.0552(12) 0.115(3) 0.0300(10) 0.0222(13) 0.0209(8) 0.0270(15)
C101 0.0347(8) 0.0325(11) 0.0235(7) 0.0026(8) 0.0130(6) -0.0038(9)
C102 0.0431(13) 0.0294(14) 0.121(2) -0.0178(16) 0.0138(15) -0.0067(12)
C103 0.0522(18) 0.0395(18) 0.215(5) -0.015(3) 0.021(2) -0.0142(16)
C104 0.0807(18) 0.0424(16) 0.107(2) -0.0038(17) 0.0308(16) -0.0319(15)
C105 0.0454(9) 0.104(2) 0.0440(10) -0.0140(13) 0.0277(7) -0.0329(13)
C106 0.0437(8) 0.0644(16) 0.0454(9) -0.0180(10) 0.0316(6) -0.0189(10)
C111 0.0312(7) 0.0265(10) 0.0261(7) -0.0019(7) 0.0151(5) 0.0033(8)
C112 0.0377(8) 0.0581(15) 0.0371(8) 0.0145(10) 0.0250(6) 0.0157(10)
C113 0.0392(8) 0.081(2) 0.0658(12) 0.0236(13) 0.0338(7) 0.0171(12)
C114 0.0365(10) 0.0687(18) 0.0508(12) 0.0135(13) 0.0163(8) 0.0208(12)
C115 0.0419(10) 0.0449(14) 0.0338(10) 0.0083(10) 0.0112(8) 0.0138(11)
C116 0.0412(8) 0.0295(11) 0.0381(9) 0.0022(8) 0.0221(6) 0.0016(9)
B1 0.053(2) 0.198(9) 0.0387(19) 0.014(7) 0.0280(14) 0.011(8)
F1 0.1186(15) 0.108(2) 0.0630(11) 0.000 0.0567(9) 0.000
F2 0.0544(10) 0.0924(19) 0.0934(14) 0.000 0.0392(9) 0.000
F3 0.0841(14) 0.145(5) 0.0733(15) 0.0036(18) 0.0498(10) -0.0383(18)
F4 0.0635(12) 0.111(3) 0.0665(13) -0.0146(16) 0.0457(9) 0.0103(17)

loop_
_atom_type_symbol
_atom_type_description
_atom_type_scat_dispersion_real
_atom_type_scat_dispersion_imag
_atom_type_scat_source
C C 0.0033 0.0016 'International Tables Vol C Tables 4.2.6.8 and 6.1.1.4'
H H 0.0000 0.0000 'International Tables Vol C Tables 4.2.6.8 and 6.1.1.4'
B B 0.0013 0.0007 'International Tables Vol C Tables 4.2.6.8 and 6.1.1.4'
F F 0.0171 0.0103 'International Tables Vol C Tables 4.2.6.8 and 6.1.1.4'
P P 0.1023 0.0942 'International Tables Vol C Tables 4.2.6.8 and 6.1.1.4'
S S 0.1246 0.1234 'International Tables Vol C Tables 4.2.6.8 and 6.1.1.4'
Pd Pd -0.9988 1.0072 'International Tables Vol C Tables 4.2.6.8 and 6.1.1.4'

loop_
_geom_angle_atom_site_label_1
_geom_angle_atom_site_label_2
_geom_angle_atom_site_label_3
_geom_angle
_geom_angle_site_symmetry_1
_geom_angle_site_symmetry_3
_geom_angle_publ_flag
P1 Pd1 P1 180.0 2_553 6 ?
P1 Pd1 P1 84.65(4) 2_553 5_553 ?
P1 Pd1 P1 95.35(4) 6 5_553 ?
P1 Pd1 P1 95.35(4) 2_553 . ?
P1 Pd1 P1 84.65(4) 6 . ?
P1 Pd1 P1 180.0 5_553 . ?
C2 S1 C1 92.88(13) . . ?
C3 S2 C4 95.33(12) . . ?
C101 P1 C1 102.67(12) . . ?
C101 P1 C111 105.97(10) . . ?
C1 P1 C111 106.30(9) . . ?
C101 P1 Pd1 119.48(6) . . ?
C1 P1 Pd1 104.99(8) . . ?
C111 P1 Pd1 115.88(9) . . ?
C1 C1 S1 116.90(8) 6 . ?
C1 C1 P1 120.20(7) 6 . ?
S1 C1 P1 122.86(13) . . ?
C3 C2 S1 123.25(7) . . ?
C3 C2 S1 123.25(7) . 6 ?
S1 C2 S1 113.28(16) . 6 ?
C2 C3 S2 122.88(8) . 6 ?
C2 C3 S2 122.88(8) . . ?
S2 C3 S2 114.16(16) 6 . ?
C4 C4 C5 128.02(16) 6 . ?
C4 C4 S2 116.91(9) 6 . ?
C5 C4 S2 115.1(2) . . ?
C106 C101 C102 119.2(3) . . ?
C106 C101 P1 119.88(19) . . ?
C102 C101 P1 120.9(2) . . ?
C101 C102 C103 118.3(4) . . ?
C104 C103 C102 123.7(4) . . ?
C103 C104 C105 118.8(3) . . ?
C104 C105 C106 119.9(3) . . ?
C101 C106 C105 120.0(3) . . ?
C112 C111 C116 120.50(19) . . ?
C112 C111 P1 119.90(16) . . ?
C116 C111 P1 119.6(2) . . ?
C113 C112 C111 120.2(2) . . ?
C114 C113 C112 119.3(3) . . ?
C113 C114 C115 121.1(2) . . ?
C116 C115 C114 119.9(2) . . ?
C115 C116 C111 119.0(3) . . ?
C3P C2P C7P 120.0 . . ?
C3P C2P C1P 114.3(5) . . ?
C7P C2P C1P 125.7(5) . . ?
C4P C3P C2P 120.0 . . ?
C3P C4P C5P 120.0 . . ?
C6P C5P C4P 120.0 . . ?
C7P C6P C5P 120.0 . . ?
C6P C7P C2P 120.0 . . ?
C1Q C2Q C3Q 117.4(4) . . ?
C1Q C2Q C7Q 122.6(4) . . ?
C3Q C2Q C7Q 120.0 . . ?
C4Q C3Q C2Q 120.0 . . ?
C3Q C4Q C5Q 120.0 . . ?
C6Q C5Q C4Q 120.0 . . ?
C5Q C6Q C7Q 120.0 . . ?
C6Q C7Q C2Q 120.0 . . ?
C3S C2S C7S 120.0 . . ?
C3S C2S C1S 118.8(3) . . ?
C7S C2S C1S 121.2(3) . . ?
C2S C3S C4S 120.0 . . ?
C5S C4S C3S 120.0 . . ?
C4S C5S C6S 120.0 . . ?
C7S C6S C5S 120.0 . . ?
C6S C7S C2S 120.0 . . ?
B1 B1 F3 105.6(2) 6 6 ?
B1 B1 F2 81.8 6 . ?
F3 B1 F2 123.4 6 . ?
B1 B1 F1 82.3 6 . ?
F3 B1 F1 125.7 6 . ?
F2 B1 F1 110.9 . . ?
B1 B1 F3 59.8 6 . ?
F3 B1 F3 45.8(2) 6 . ?
F2 B1 F3 112.8 . . ?
F1 B1 F3 115.1 . . ?
B1 B1 F4 160.6 6 . ?
F3 B1 F4 55.0(2) 6 . ?
F2 B1 F4 109.3 . . ?
F1 B1 F4 107.2 . . ?
F3 B1 F4 100.8 . . ?
B1 B1 F4 15.6 6 6 ?
F3 B1 F4 90.02(18) 6 6 ?
F2 B1 F4 91.2 . 6 ?
F1 B1 F4 90.5 . 6 ?
F3 B1 F4 44.2 . 6 ?
F4 B1 F4 144.9 . 6 ?
B1 F1 B1 15.4(2) . 6 ?
B1 F2 B1 16.5(2) . 6 ?
F3 F3 B1 74.4(2) 6 6 ?
F3 F3 F4 145.73(13) 6 6 ?
B1 F3 F4 71.37(10) 6 6 ?
F3 F3 B1 59.8 6 . ?
B1 F3 B1 14.6(2) 6 . ?
F4 F3 B1 85.94(13) 6 . ?
F3 F4 B1 53.62(13) 6 . ?
F3 F4 B1 49.82(17) 6 6 ?
B1 F4 B1 3.8 . 6 ?

loop_
_geom_bond_atom_site_label_1
_geom_bond_atom_site_label_2
_geom_bond_distance
_geom_bond_site_symmetry_2
_geom_bond_publ_flag
Pd1 P1 2.3438(8) 2_553 ?
Pd1 P1 2.3438(8) 6 ?
Pd1 P1 2.3438(8) 5_553 ?
Pd1 P1 2.3438(8) . ?
S1 C2 1.7604(18) . ?
S1 C1 1.763(2) . ?
S2 C3 1.7440(17) . ?
S2 C4 1.764(2) . ?
P1 C101 1.799(2) . ?
P1 C1 1.800(2) . ?
P1 C111 1.8046(19) . ?
C1 C1 1.345(4) 6 ?
C2 C3 1.339(4) . ?
C2 S1 1.7604(17) 6 ?
C3 S2 1.7440(17) 6 ?
C4 C4 1.331(6) 6 ?
C4 C5 1.489(4) . ?
C101 C106 1.378(4) . ?
C101 C102 1.380(4) . ?
C102 C103 1.382(5) . ?
C103 C104 1.331(6) . ?
C104 C105 1.363(5) . ?
C105 C106 1.407(4) . ?
C111 C112 1.384(4) . ?
C111 C116 1.392(3) . ?
C112 C113 1.378(3) . ?
C113 C114 1.377(4) . ?
C114 C115 1.384(5) . ?
C115 C116 1.383(3) . ?
C1P C2P 1.509(13) . ?
C2P C3P 1.3900 . ?
C2P C7P 1.3900 . ?
C3P C4P 1.3900 . ?
C4P C5P 1.3900 . ?
C5P C6P 1.3900 . ?
C6P C7P 1.3900 . ?
C1Q C2Q 1.265(4) . ?
C2Q C3Q 1.3900 . ?
C2Q C7Q 1.3900 . ?
C3Q C4Q 1.3900 . ?
C4Q C5Q 1.3900 . ?
C5Q C6Q 1.3900 . ?
C6Q C7Q 1.3900 . ?
C1S C2S 1.410(10) . ?
C2S C3S 1.3900 . ?
C2S C7S 1.3900 . ?
C3S C4S 1.3900 . ?
C4S C5S 1.3900 . ?
C5S C6S 1.3900 . ?
C6S C7S 1.3900 . ?
B1 B1 0.373(5) 6 ?
B1 F3 1.2826(14) 6 ?
B1 F2 1.3022 . ?
B1 F1 1.3932 . ?
B1 F3 1.4290 . ?
B1 F4 1.5096 . ?
B1 F4 1.866(5) 6 ?
F1 B1 1.3935 6 ?
F2 B1 1.3025 6 ?
F3 F3 1.064(5) 6 ?
F3 B1 1.2826(15) 6 ?
F3 F4 1.305(4) 6 ?
F4 F3 1.305(4) 6 ?
F4 B1 1.866(5) 6 ?
